data_7209125
loop_
_publ_author_name
'W\"ohlert, Susanne'
'Fink, Lothar'
'Schmidt, Martin'
'N\"ather, Christian'

_publ_section_title
;
 Exploration and synthesis of condensed coordination networks with
 modified magnetic properties
;
_journal_issue 5
_journal_name_full CrystEngComm
_journal_page_first 945
_journal_paper_doi 10.1039/c2ce26617b
_journal_volume 15
_journal_year 2013
_chemical_formula_moiety 'C22 H23 N10 Ni S2, C5 H6 N2'
_chemical_formula_sum 'C27 H29 N12 Ni S2'
_chemical_formula_weight 644.45
_chemical_name_systematic
;
?
;
_space_group_IT_number 2
_symmetry_cell_setting triclinic
_symmetry_space_group_name_Hall '-P 1'
_symmetry_space_group_name_H-M 'P -1'
_atom_sites_solution_hydrogens geom
_atom_sites_solution_primary direct
_atom_sites_solution_secondary difmap
_audit_creation_method SHELXL-97
_cell_angle_alpha 101.707(11)
_cell_angle_beta 99.997(10)
_cell_angle_gamma 96.510(11)
_cell_formula_units_Z 2
_cell_length_a 8.1708(6)
_cell_length_b 13.4538(14)
_cell_length_c 15.2020(13)
_cell_measurement_reflns_used 6111
_cell_measurement_temperature 200(2)
_cell_measurement_theta_max 26.19
_cell_measurement_theta_min 2.56
_cell_volume 1592.3(3)
_computing_cell_refinement 'X-Area (Stoe, 2008)'
_computing_data_collection 'X-Area (Stoe, 2008)'
_computing_data_reduction 'X-Area (Stoe, 2008)'
_computing_molecular_graphics
;
XP in SHELXTL (Sheldrick, 2008) and Diamond (Brandenburg, 2010)
;
_computing_publication_material 'XCIF in SHELXTL (Sheldrick, 2008)'
_computing_structure_refinement 'SHELXL-97 (Sheldrick, 1997)'
_computing_structure_solution 'SHELXS-97 (Sheldrick, 1990)'
_diffrn_ambient_temperature 200(2)
_diffrn_measured_fraction_theta_full 0.956
_diffrn_measured_fraction_theta_max 0.956
_diffrn_measurement_device_type 'STOE IPDS-1'
_diffrn_measurement_method 'phi scan'
_diffrn_radiation_monochromator graphite
_diffrn_radiation_source 'fine-focus sealed tube'
_diffrn_radiation_type MoK\a
_diffrn_radiation_wavelength 0.71073
_diffrn_reflns_av_R_equivalents 0.0000
_diffrn_reflns_av_sigmaI/netI 0.0421
_diffrn_reflns_limit_h_max 10
_diffrn_reflns_limit_h_min -10
_diffrn_reflns_limit_k_max 16
_diffrn_reflns_limit_k_min -16
_diffrn_reflns_limit_l_max 18
_diffrn_reflns_limit_l_min -17
_diffrn_reflns_number 6111
_diffrn_reflns_theta_full 26.19
_diffrn_reflns_theta_max 26.19
_diffrn_reflns_theta_min 2.56
_diffrn_standards_decay_% 0
_diffrn_standards_interval_time 0
_diffrn_standards_number 0
_exptl_absorpt_coefficient_mu 0.778
_exptl_absorpt_correction_T_max 0.9560
_exptl_absorpt_correction_T_min 0.8411
_exptl_absorpt_correction_type numerical
_exptl_absorpt_process_details 'X-Shape and X-Red32 (Stoe, 2008)'
_exptl_crystal_colour blue
_exptl_crystal_density_diffrn 1.344
_exptl_crystal_density_method 'not measured'
_exptl_crystal_description block
_exptl_crystal_F_000 670
_exptl_crystal_size_max 0.1532
_exptl_crystal_size_mid 0.1177
_exptl_crystal_size_min 0.0579
_refine_diff_density_max 0.911
_refine_diff_density_min -0.846
_refine_diff_density_rms 0.103
_refine_ls_extinction_coef 0.026(5)
_refine_ls_extinction_expression Fc^*^=kFc[1+0.001xFc^2^\l^3^/sin(2\q)]^-1/4^
_refine_ls_extinction_method SHELXL
_refine_ls_goodness_of_fit_ref 0.985
_refine_ls_hydrogen_treatment constr
_refine_ls_matrix_type full
_refine_ls_number_parameters 420
_refine_ls_number_reflns 6111
_refine_ls_number_restraints 53
_refine_ls_restrained_S_all 0.982
_refine_ls_R_factor_all 0.0809
_refine_ls_R_factor_gt 0.0633
_refine_ls_shift/su_max 0.001
_refine_ls_shift/su_mean 0.000
_refine_ls_structure_factor_coef Fsqd
_refine_ls_weighting_details 'calc w=1/[\s^2^(Fo^2^)+(0.1342P)^2^+0.0000P] where P=(Fo^2^+2Fc^2^)/3'
_refine_ls_weighting_scheme calc
_refine_ls_wR_factor_gt 0.1670
_refine_ls_wR_factor_ref 0.1796
_reflns_number_gt 4607
_reflns_number_total 6111
_reflns_threshold_expression >2sigma(I)
_cod_data_source_file c2ce26617b.txt
_cod_data_source_block woe225a
_cod_original_cell_volume 1592.3(2)
_cod_original_sg_symbol_H-M P-1
_cod_database_code 7209125

loop_
_symmetry_equiv_pos_as_xyz
'x, y, z'
'-x, -y, -z'

loop_
_atom_site_label
_atom_site_type_symbol
_atom_site_fract_x
_atom_site_fract_y
_atom_site_fract_z
_atom_site_U_iso_or_equiv
_atom_site_adp_type
_atom_site_occupancy
_atom_site_symmetry_multiplicity
_atom_site_calc_flag
_atom_site_refinement_flags
_atom_site_disorder_assembly
_atom_site_disorder_group
Ni1 Ni 0.30242(6) 0.67726(4) 0.28495(3) 0.02683(19) Uani 1 1 d . . .
N1 N 0.1291(4) 0.6785(3) 0.3672(2) 0.0345(8) Uani 1 1 d . . .
C1 C 0.0451(5) 0.7062(3) 0.4182(3) 0.0310(8) Uani 1 1 d . . .
S1 S -0.0824(6) 0.7391(4) 0.4868(4) 0.0467(8) Uani 0.75 1 d P . .
S1' S -0.040(2) 0.7656(14) 0.4990(13) 0.062(4) Uani 0.25 1 d P . .
N2 N 0.4765(4) 0.6781(3) 0.2032(2) 0.0334(7) Uani 1 1 d . . .
C2 C 0.5731(5) 0.7130(3) 0.1646(3) 0.0314(9) Uani 1 1 d . . .
S2 S 0.7067(2) 0.76157(12) 0.11239(12) 0.0680(5) Uani 1 1 d . . .
N11 N -0.0689(5) 0.3973(3) 0.0528(2) 0.0403(9) Uani 1 1 d D . .
N12 N 0.1377(4) 0.5597(2) 0.1812(2) 0.0282(7) Uani 1 1 d D . .
C11 C -0.1338(5) 0.4692(3) 0.1040(3) 0.0331(9) Uani 1 1 d D . .
C12 C -0.0286(5) 0.5511(3) 0.1681(3) 0.0293(8) Uani 1 1 d D . .
H12 H -0.0778 0.6020 0.2032 0.035 Uiso 1 1 calc R . .
C13 C 0.2024(5) 0.4871(3) 0.1291(3) 0.0333(9) Uani 1 1 d D . .
H13 H 0.3209 0.4910 0.1363 0.040 Uiso 1 1 calc R . .
C14 C 0.0987(6) 0.4074(4) 0.0654(3) 0.0409(10) Uani 1 1 d D . .
H14 H 0.1481 0.3577 0.0291 0.049 Uiso 1 1 calc R . .
C15 C -0.3200(5) 0.4604(4) 0.0909(4) 0.0478(12) Uani 1 1 d D . .
H15C H -0.3561 0.5214 0.0724 0.072 Uiso 1 1 calc R . .
H15B H -0.3544 0.4549 0.1486 0.072 Uiso 1 1 calc R . .
H15A H -0.3722 0.3990 0.0432 0.072 Uiso 1 1 calc R . .
N21 N 0.5265(5) 0.3940(3) 0.4032(3) 0.0424(9) Uani 1 1 d . . .
N22 N 0.4035(4) 0.5570(3) 0.3401(2) 0.0293(7) Uani 1 1 d . . .
C21 C 0.6282(5) 0.4651(3) 0.3794(3) 0.0360(9) Uani 1 1 d . . .
C22 C 0.5643(5) 0.5457(3) 0.3477(3) 0.0314(9) Uani 1 1 d . . .
H22 H 0.6387 0.5946 0.3307 0.038 Uiso 1 1 calc R . .
C23 C 0.3029(6) 0.4859(4) 0.3645(3) 0.0383(10) Uani 1 1 d . . .
H23 H 0.1868 0.4907 0.3601 0.046 Uiso 1 1 calc R . .
C24 C 0.3661(6) 0.4060(4) 0.3957(3) 0.0446(11) Uani 1 1 d . . .
H24 H 0.2914 0.3572 0.4127 0.053 Uiso 1 1 calc R . .
C25 C 0.8102(6) 0.4529(4) 0.3866(4) 0.0558(13) Uani 1 1 d . . .
H25C H 0.8297 0.3913 0.4094 0.084 Uiso 1 1 calc R . .
H25B H 0.8805 0.5133 0.4292 0.084 Uiso 1 1 calc R . .
H25A H 0.8393 0.4463 0.3260 0.084 Uiso 1 1 calc R . .
N31 N 0.6838(5) 0.9436(3) 0.5272(3) 0.0428(9) Uani 1 1 d . A .
N32 N 0.4697(4) 0.7916(3) 0.3892(2) 0.0307(7) Uani 1 1 d . . .
C31 C 0.6785(6) 0.9414(4) 0.4391(3) 0.0408(10) Uani 1 1 d . . .
C32 C 0.5709(6) 0.8661(3) 0.3702(3) 0.0369(9) Uani 1 1 d . A .
H32 H 0.5695 0.8679 0.3080 0.044 Uiso 1 1 calc R . .
C33 C 0.4790(5) 0.7928(3) 0.4783(3) 0.0336(9) Uani 1 1 d . A .
H33 H 0.4117 0.7402 0.4952 0.040 Uiso 1 1 calc R . .
C34 C 0.5841(6) 0.8687(4) 0.5464(3) 0.0401(10) Uani 1 1 d . . .
C35 C 0.7946(10) 1.0170(6) 0.4153(5) 0.067(2) Uani 0.75 1 d P A 1
H35A H 0.7693 1.0860 0.4380 0.101 Uiso 0.75 1 calc PR A 1
H35B H 0.7825 1.0034 0.3485 0.101 Uiso 0.75 1 calc PR A 1
H35C H 0.9101 1.0126 0.4434 0.101 Uiso 0.75 1 calc PR A 1
C35' C 0.5911(15) 0.8701(9) 0.6393(5) 0.028(3) Uani 0.25 1 d PR A 2
H35D H 0.7070 0.8693 0.6682 0.042 Uiso 0.25 1 d PR A 2
H35E H 0.5195 0.8091 0.6442 0.042 Uiso 0.25 1 d PR A 2
H35F H 0.5522 0.9313 0.6698 0.042 Uiso 0.25 1 d PR A 2
N41 N 0.0785(6) 0.9563(3) 0.1610(3) 0.0500(10) Uani 1 1 d . . .
N42 N 0.1985(4) 0.7947(3) 0.2299(2) 0.0316(7) Uani 1 1 d . . .
C41 C 0.1271(7) 0.8770(4) 0.1066(3) 0.0436(11) Uani 1 1 d . . .
C42 C 0.1844(6) 0.7975(3) 0.1417(3) 0.0362(9) Uani 1 1 d . . .
H42 H 0.2151 0.7424 0.1013 0.043 Uiso 1 1 calc R . .
C43 C 0.1504(6) 0.8722(3) 0.2837(3) 0.0423(10) Uani 1 1 d . . .
H43 H 0.1558 0.8725 0.3467 0.051 Uiso 1 1 calc R . .
C44 C 0.0924(7) 0.9526(4) 0.2491(3) 0.0508(12) Uani 1 1 d . . .
H44 H 0.0614 1.0074 0.2899 0.061 Uiso 1 1 calc R . .
C45 C 0.1130(11) 0.8796(5) 0.0092(4) 0.079(2) Uani 1 1 d . . .
H45A H 0.0665 0.9409 -0.0018 0.118 Uiso 1 1 calc R . .
H45B H 0.0386 0.8181 -0.0290 0.118 Uiso 1 1 calc R . .
H45C H 0.2246 0.8814 -0.0063 0.118 Uiso 1 1 calc R . .
N51 N 0.3524(10) 0.7481(6) 0.8050(5) 0.077(2) Uani 0.75 1 d PD B 1
N52 N 0.5091(14) 0.9525(7) 0.8553(9) 0.131(4) Uani 0.75 1 d PD B 1
C51 C 0.2631(10) 0.8240(6) 0.7993(4) 0.0567(19) Uani 0.75 1 d PD B 1
C52 C 0.3450(14) 0.9276(7) 0.8270(8) 0.091(3) Uani 0.75 1 d PD B 1
H52 H 0.2787 0.9811 0.8250 0.109 Uiso 0.75 1 calc PR B 1
C53 C 0.5958(14) 0.8711(9) 0.8577(12) 0.125(6) Uani 0.75 1 d PD B 1
H53 H 0.7147 0.8842 0.8773 0.150 Uiso 0.75 1 calc PR B 1
C54 C 0.5176(13) 0.7739(8) 0.8331(8) 0.094(3) Uani 0.75 1 d PD B 1
H54 H 0.5838 0.7206 0.8360 0.113 Uiso 0.75 1 calc PR B 1
C55 C 0.0758(11) 0.7977(8) 0.7660(6) 0.067(2) Uani 0.75 1 d PD B 1
H55A H 0.0480 0.7948 0.7001 0.100 Uiso 0.75 1 calc PR B 1
H55B H 0.0207 0.8503 0.7990 0.100 Uiso 0.75 1 calc PR B 1
H55C H 0.0366 0.7307 0.7773 0.100 Uiso 0.75 1 calc PR B 1
N51' N 0.330(7) 0.773(3) 0.858(3) 0.192(12) Uiso 0.25 1 d PD C 2
N52' N 0.485(7) 0.895(3) 0.762(3) 0.192(12) Uiso 0.25 1 d PD C 2
C51' C 0.239(5) 0.800(3) 0.788(3) 0.192(12) Uiso 0.25 1 d PD C 2
C52' C 0.320(6) 0.864(3) 0.741(3) 0.192(12) Uiso 0.25 1 d PD C 2
H52' H 0.2551 0.8842 0.6913 0.230 Uiso 0.25 1 calc PR C 2
C53' C 0.575(6) 0.863(4) 0.832(4) 0.192(12) Uiso 0.25 1 d PD C 2
H53' H 0.6944 0.8809 0.8472 0.230 Uiso 0.25 1 calc PR C 2
C54' C 0.495(7) 0.807(4) 0.881(3) 0.192(12) Uiso 0.25 1 d PD C 2
H54' H 0.5588 0.7914 0.9331 0.230 Uiso 0.25 1 calc PR C 2
C55' C 0.054(6) 0.763(5) 0.763(5) 0.192(12) Uiso 0.25 1 d PD C 2
H55D H 0.0312 0.6964 0.7201 0.288 Uiso 0.25 1 calc PR C 2
H55E H -0.0033 0.8128 0.7351 0.288 Uiso 0.25 1 calc PR C 2
H55F H 0.0116 0.7568 0.8190 0.288 Uiso 0.25 1 calc PR C 2

loop_
_atom_site_aniso_label
_atom_site_aniso_U_11
_atom_site_aniso_U_22
_atom_site_aniso_U_33
_atom_site_aniso_U_23
_atom_site_aniso_U_13
_atom_site_aniso_U_12
Ni1 0.0265(3) 0.0360(3) 0.0159(2) 0.00165(18) 0.00265(16) 0.0063(2)
N1 0.0317(18) 0.0434(19) 0.0263(16) 0.0026(14) 0.0065(14) 0.0054(15)
C1 0.029(2) 0.039(2) 0.0248(18) 0.0055(15) 0.0037(16) 0.0095(16)
S1 0.0400(19) 0.056(2) 0.0473(14) 0.0045(13) 0.0238(13) 0.0100(13)
S1' 0.064(10) 0.082(11) 0.055(7) 0.015(6) 0.048(7) 0.027(6)
N2 0.0338(18) 0.0429(19) 0.0228(15) 0.0031(14) 0.0069(14) 0.0096(15)
C2 0.033(2) 0.034(2) 0.0234(18) -0.0016(15) 0.0044(16) 0.0088(17)
S2 0.0716(10) 0.0646(9) 0.0795(10) 0.0163(8) 0.0505(9) 0.0040(7)
N11 0.040(2) 0.041(2) 0.0314(18) -0.0045(15) -0.0002(15) 0.0046(16)
N12 0.0283(17) 0.0346(17) 0.0189(14) 0.0017(12) 0.0013(12) 0.0060(13)
C11 0.032(2) 0.038(2) 0.0250(18) 0.0035(16) -0.0003(16) 0.0045(17)
C12 0.0255(19) 0.036(2) 0.0245(17) 0.0038(15) 0.0030(15) 0.0066(16)
C13 0.032(2) 0.041(2) 0.0244(19) -0.0002(16) 0.0059(16) 0.0093(17)
C14 0.043(3) 0.043(2) 0.030(2) -0.0052(17) 0.0067(18) 0.010(2)
C15 0.027(2) 0.052(3) 0.054(3) 0.000(2) -0.003(2) 0.0011(19)
N21 0.042(2) 0.046(2) 0.043(2) 0.0195(17) 0.0080(17) 0.0073(17)
N22 0.0276(17) 0.0377(18) 0.0200(15) 0.0039(13) 0.0020(12) 0.0030(14)
C21 0.033(2) 0.043(2) 0.030(2) 0.0082(17) 0.0008(17) 0.0061(18)
C22 0.028(2) 0.038(2) 0.0251(18) 0.0061(16) -0.0003(15) 0.0043(16)
C23 0.033(2) 0.050(2) 0.032(2) 0.0103(18) 0.0090(17) 0.0039(19)
C24 0.045(3) 0.047(3) 0.047(3) 0.017(2) 0.014(2) 0.006(2)
C25 0.035(3) 0.058(3) 0.075(4) 0.020(3) 0.002(2) 0.014(2)
N31 0.041(2) 0.046(2) 0.0339(19) -0.0042(16) 0.0014(16) 0.0088(17)
N32 0.0301(17) 0.0385(18) 0.0204(15) 0.0014(13) 0.0018(13) 0.0065(14)
C31 0.037(2) 0.042(2) 0.038(2) -0.0003(18) 0.0055(18) 0.0001(19)
C32 0.040(2) 0.042(2) 0.0256(19) 0.0027(17) 0.0044(17) 0.0061(19)
C33 0.038(2) 0.040(2) 0.0192(17) 0.0029(15) -0.0015(16) 0.0076(18)
C34 0.041(2) 0.048(3) 0.026(2) -0.0002(17) -0.0001(18) 0.011(2)
C35 0.067(5) 0.056(4) 0.063(5) -0.002(4) 0.004(4) -0.013(4)
C35' 0.039(8) 0.030(7) 0.010(6) -0.001(5) 0.000(6) 0.001(6)
N41 0.062(3) 0.042(2) 0.049(2) 0.0109(18) 0.009(2) 0.0198(19)
N42 0.0346(19) 0.0372(18) 0.0194(15) 0.0010(13) 0.0017(13) 0.0065(14)
C41 0.056(3) 0.046(2) 0.027(2) 0.0079(18) -0.0013(19) 0.010(2)
C42 0.040(2) 0.041(2) 0.0228(18) 0.0027(16) -0.0002(16) 0.0073(18)
C43 0.055(3) 0.042(2) 0.031(2) 0.0045(18) 0.009(2) 0.017(2)
C44 0.067(3) 0.045(3) 0.045(3) 0.009(2) 0.017(2) 0.022(2)
C45 0.147(7) 0.058(3) 0.033(3) 0.019(2) 0.007(3) 0.026(4)
N51 0.081(5) 0.071(4) 0.077(5) 0.026(4) -0.001(4) 0.018(4)
N52 0.096(8) 0.083(6) 0.210(14) 0.037(8) 0.025(8) 0.001(6)
C51 0.079(5) 0.070(5) 0.036(3) 0.024(3) 0.026(3) 0.029(4)
C52 0.100(8) 0.083(6) 0.108(8) 0.035(6) 0.039(7) 0.035(6)
C53 0.066(7) 0.094(9) 0.221(19) 0.058(11) 0.023(9) 0.006(6)
C54 0.082(7) 0.091(8) 0.116(9) 0.047(7) 0.012(6) 0.015(6)
C55 0.080(6) 0.082(6) 0.043(4) 0.017(4) 0.012(4) 0.028(5)

loop_
_atom_type_symbol
_atom_type_description
_atom_type_scat_dispersion_real
_atom_type_scat_dispersion_imag
_atom_type_scat_source
C C 0.0033 0.0016 'International Tables Vol C Tables 4.2.6.8 and 6.1.1.4'
N N 0.0061 0.0033 'International Tables Vol C Tables 4.2.6.8 and 6.1.1.4'
Ni Ni 0.3393 1.1124 'International Tables Vol C Tables 4.2.6.8 and 6.1.1.4'
S S 0.1246 0.1234 'International Tables Vol C Tables 4.2.6.8 and 6.1.1.4'
H H 0.0000 0.0000 'International Tables Vol C Tables 4.2.6.8 and 6.1.1.4'

loop_
_geom_angle_atom_site_label_1
_geom_angle_atom_site_label_2
_geom_angle_atom_site_label_3
_geom_angle
N1 Ni1 N2 179.23(14)
N1 Ni1 N42 89.74(14)
N2 Ni1 N42 89.73(14)
N1 Ni1 N32 89.81(13)
N2 Ni1 N32 89.62(13)
N42 Ni1 N32 89.61(12)
N1 Ni1 N12 90.42(13)
N2 Ni1 N12 90.16(13)
N42 Ni1 N12 91.76(12)
N32 Ni1 N12 178.61(13)
N1 Ni1 N22 89.67(14)
N2 Ni1 N22 90.86(13)
N42 Ni1 N22 179.05(13)
N32 Ni1 N22 91.13(12)
N12 Ni1 N22 87.50(11)
C1 N1 Ni1 162.2(3)
N1 C1 S1' 167.6(6)
N1 C1 S1 176.4(4)
S1' C1 S1 16.0(5)
C2 N2 Ni1 157.4(3)
N2 C2 S2 179.5(4)
C11 N11 C14 117.2(4)
C12 N12 C13 117.3(3)
C12 N12 Ni1 123.0(3)
C13 N12 Ni1 119.6(3)
N11 C11 C12 120.5(4)
N11 C11 C15 118.4(4)
C12 C11 C15 121.1(4)
N12 C12 C11 121.9(4)
N12 C13 C14 120.7(4)
N11 C14 C13 122.4(4)
C24 N21 C21 116.6(4)
C22 N22 C23 116.6(4)
C22 N22 Ni1 122.6(3)
C23 N22 Ni1 120.7(3)
N21 C21 C22 120.3(4)
N21 C21 C25 117.7(4)
C22 C21 C25 122.0(4)
N22 C22 C21 122.7(4)
N22 C23 C24 120.7(4)
N21 C24 C23 123.1(4)
C31 N31 C34 116.5(4)
C32 N32 C33 116.1(3)
C32 N32 Ni1 122.4(3)
C33 N32 Ni1 121.5(3)
N31 C31 C32 121.6(4)
N31 C31 C35 118.2(4)
C32 C31 C35 120.1(5)
N32 C32 C31 122.0(4)
N32 C33 C34 121.7(4)
N31 C34 C33 122.1(4)
N31 C34 C35' 116.7(4)
C33 C34 C35' 121.2(5)
C44 N41 C41 115.9(4)
C43 N42 C42 116.6(4)
C43 N42 Ni1 120.8(3)
C42 N42 Ni1 122.6(3)
N41 C41 C42 120.8(4)
N41 C41 C45 116.8(5)
C42 C41 C45 122.4(5)
N42 C42 C41 122.9(4)
N42 C43 C44 121.0(4)
N41 C44 C43 122.8(4)
C54 N51 C51 117.0(8)
C52 N52 C53 115.2(9)
N51 C51 C52 119.8(8)
N51 C51 C55 118.6(7)
C52 C51 C55 121.6(7)
N52 C52 C51 122.6(9)
C54 C53 N52 121.8(10)
N51 C54 C53 123.5(10)
C51' N51' C54' 118(2)
C52' N52' C53' 118(2)
N51' C51' C52' 119(2)
N51' C51' C55' 119(2)
C52' C51' C55' 122(2)
N52' C52' C51' 122(2)
C54' C53' N52' 120(2)
N51' C54' C53' 123(2)

loop_
_geom_bond_atom_site_label_1
_geom_bond_atom_site_label_2
_geom_bond_distance
Ni1 N1 2.045(4)
Ni1 N2 2.045(4)
Ni1 N42 2.125(3)
Ni1 N32 2.128(3)
Ni1 N12 2.137(3)
Ni1 N22 2.149(3)
N1 C1 1.156(5)
C1 S1' 1.627(18)
C1 S1 1.632(8)
N2 C2 1.174(5)
C2 S2 1.612(4)
N11 C11 1.334(5)
N11 C14 1.337(6)
N12 C12 1.327(5)
N12 C13 1.345(5)
C11 C12 1.400(5)
C11 C15 1.487(6)
C13 C14 1.376(6)
N21 C24 1.326(6)
N21 C21 1.343(6)
N22 C22 1.328(5)
N22 C23 1.340(6)
C21 C22 1.390(6)
C21 C25 1.502(6)
C23 C24 1.377(7)
N31 C31 1.328(6)
N31 C34 1.333(7)
N32 C32 1.337(6)
N32 C33 1.339(5)
C31 C32 1.393(6)
C31 C35 1.455(9)
C33 C34 1.384(6)
C34 C35' 1.400(8)
N41 C44 1.336(6)
N41 C41 1.354(6)
N42 C43 1.329(6)
N42 C42 1.334(5)
C41 C42 1.381(6)
C41 C45 1.472(6)
C43 C44 1.391(7)
N51 C54 1.326(11)
N51 C51 1.329(9)
N52 C52 1.317(12)
N52 C53 1.373(13)
C51 C52 1.421(11)
C51 C55 1.503(10)
C53 C54 1.336(13)
N51' C51' 1.330(16)
N51' C54' 1.331(17)
N52' C52' 1.325(17)
N52' C53' 1.358(18)
C51' C52' 1.406(17)
C51' C55' 1.499(17)
C53' C54' 1.351(18)
